data_7157020
loop_
_publ_author_name
'Liu, Dan'
'Sun, Jing'
'Zhang, Yu'
'Yan, Chao-Guo'

_publ_section_title
;
 Diastereoselective synthesis of spirocyclic
 isoxazolo[5,4-c]pyrrolo[2,1-a]isoquinolines via cascade double [3 +
 2]cycloadditions.
;
_journal_issue 34
_journal_name_full 'Organic &amp; biomolecular chemistry'
_journal_page_first 8008
_journal_page_last 8013
_journal_paper_doi 10.1039/c9ob01474h
_journal_volume 17
_journal_year 2019
_chemical_formula_moiety 'C36 H27 N3 O3'
_chemical_formula_sum 'C36 H27 N3 O3'
_chemical_formula_weight 549.60
_space_group_crystal_system monoclinic
_space_group_IT_number 14
_space_group_name_Hall '-P 2yn'
_space_group_name_H-M_alt 'P 1 21/n 1'
_symmetry_space_group_name_Hall '-P 2yn'
_symmetry_space_group_name_H-M 'P 1 21/n 1'
_atom_sites_solution_hydrogens geom
_audit_creation_method SHELXL-2014/7
_audit_update_record
;
2019-07-03 deposited with the CCDC.    2019-08-07 downloaded from the CCDC.
;
_cell_angle_alpha 90
_cell_angle_beta 108.212(5)
_cell_angle_gamma 90
_cell_formula_units_Z 4
_cell_length_a 9.5390(12)
_cell_length_b 20.876(3)
_cell_length_c 14.712(2)
_cell_measurement_reflns_used 6228
_cell_measurement_temperature 296(2)
_cell_measurement_theta_max 27.49
_cell_measurement_theta_min 2.44
_cell_volume 2782.9(7)
_computing_cell_refinement 'Bruker SAINT'
_computing_data_collection 'Bruker APEX2'
_computing_data_reduction 'Bruker SAINT'
_computing_molecular_graphics 'Bruker SHELXTL'
_computing_publication_material 'Bruker SHELXTL'
_computing_structure_refinement 'SHELXL-2014/7 (Sheldrick, 2014)'
_computing_structure_solution 'SHELXS-97 (Sheldrick 2008)'
_diffrn_ambient_temperature 296(2)
_diffrn_measured_fraction_theta_full 0.988
_diffrn_measured_fraction_theta_max 0.982
_diffrn_measurement_device_type 'CCD area detector'
_diffrn_measurement_method 'phi and omega scans'
_diffrn_radiation_source 'fine-focus sealed tube'
_diffrn_radiation_type MoK\a
_diffrn_radiation_wavelength 0.71073
_diffrn_reflns_av_R_equivalents 0.0600
_diffrn_reflns_av_unetI/netI 0.0695
_diffrn_reflns_Laue_measured_fraction_full 0.988
_diffrn_reflns_Laue_measured_fraction_max 0.982
_diffrn_reflns_limit_h_max 10
_diffrn_reflns_limit_h_min -11
_diffrn_reflns_limit_k_max 23
_diffrn_reflns_limit_k_min -25
_diffrn_reflns_limit_l_max 17
_diffrn_reflns_limit_l_min -17
_diffrn_reflns_number 23283
_diffrn_reflns_point_group_measured_fraction_full 0.988
_diffrn_reflns_point_group_measured_fraction_max 0.982
_diffrn_reflns_theta_full 25.242
_diffrn_reflns_theta_max 25.998
_diffrn_reflns_theta_min 2.265
_exptl_absorpt_coefficient_mu 0.084
_exptl_absorpt_correction_T_max 0.983
_exptl_absorpt_correction_T_min 0.980
_exptl_absorpt_correction_type multi-scan
_exptl_absorpt_process_details sadabs
_exptl_crystal_colour colorless
_exptl_crystal_density_diffrn 1.312
_exptl_crystal_description block
_exptl_crystal_F_000 1152
_exptl_crystal_size_max 0.240
_exptl_crystal_size_mid 0.220
_exptl_crystal_size_min 0.200
_refine_diff_density_max 0.525
_refine_diff_density_min -0.220
_refine_diff_density_rms 0.047
_refine_ls_extinction_method none
_refine_ls_goodness_of_fit_ref 1.061
_refine_ls_hydrogen_treatment constr
_refine_ls_matrix_type full
_refine_ls_number_parameters 381
_refine_ls_number_reflns 5374
_refine_ls_number_restraints 0
_refine_ls_restrained_S_all 1.061
_refine_ls_R_factor_all 0.1255
_refine_ls_R_factor_gt 0.0669
_refine_ls_shift/su_max 0.001
_refine_ls_shift/su_mean 0.000
_refine_ls_structure_factor_coef Fsqd
_refine_ls_weighting_details 'w=1/[\s^2^(Fo^2^)+(0.0496P)^2^+2.2482P] where P=(Fo^2^+2Fc^2^)/3'
_refine_ls_weighting_scheme calc
_refine_ls_wR_factor_gt 0.1336
_refine_ls_wR_factor_ref 0.1537
_reflns_Friedel_coverage 0.000
_reflns_number_gt 3328
_reflns_number_total 5374
_reflns_threshold_expression 'I > 2\s(I)'
_cod_data_source_file c9ob01474h2.cif
_cod_data_source_block ZY171122
_cod_depositor_comments 'Adding full bibliography for 7157016--7157029.cif.'
_cod_original_cell_volume 2783.1(7)
_cod_database_code 7157020
_shelx_shelxl_version_number 2014/7
_shelx_space_group_comment
; 
The symmetry employed for this shelxl refinement is uniquely defined 
by the following loop, which should always be used as a source of 
symmetry information in preference to the above space-group names. 
They are only intended as comments. 
;
_shelx_estimated_absorpt_t_min 0.980
_shelx_estimated_absorpt_t_max 0.983

loop_
_space_group_symop_operation_xyz
'x, y, z'
'-x+1/2, y+1/2, -z+1/2'
'-x, -y, -z'
'x-1/2, -y-1/2, z-1/2'

loop_
_atom_site_label
_atom_site_type_symbol
_atom_site_fract_x
_atom_site_fract_y
_atom_site_fract_z
_atom_site_U_iso_or_equiv
_atom_site_adp_type
_atom_site_occupancy
_atom_site_site_symmetry_order
_atom_site_calc_flag
_atom_site_refinement_flags_posn
_atom_site_refinement_flags_adp
C1 C 0.2231(3) 0.94731(13) 0.6161(2) 0.0320(7) Uani 1 1 d . .
C2 C 0.3440(3) 0.90029(12) 0.6404(2) 0.0331(7) Uani 1 1 d . .
C3 C 0.4403(3) 0.88507(15) 0.5903(2) 0.0441(8) Uani 1 1 d . .
H3 H 0.4361 0.9061 0.5338 0.053 Uiso 1 1 calc R U
C4 C 0.5426(4) 0.83756(17) 0.6270(3) 0.0580(10) Uani 1 1 d . .
H4 H 0.6080 0.8258 0.5945 0.070 Uiso 1 1 calc R U
C5 C 0.5493(4) 0.80722(18) 0.7114(3) 0.0678(11) Uani 1 1 d . .
H5 H 0.6184 0.7748 0.7340 0.081 Uiso 1 1 calc R U
C6 C 0.4564(4) 0.82335(16) 0.7637(3) 0.0552(9) Uani 1 1 d . .
H6 H 0.4638 0.8034 0.8215 0.066 Uiso 1 1 calc R U
C7 C 0.3520(3) 0.87042(13) 0.7261(2) 0.0367(7) Uani 1 1 d . .
C8 C 0.2363(3) 0.89640(13) 0.7640(2) 0.0344(7) Uani 1 1 d . .
C9 C 0.1495(3) 0.94688(12) 0.69369(19) 0.0299(6) Uani 1 1 d . .
C10 C -0.0195(3) 0.93565(12) 0.6494(2) 0.0321(6) Uani 1 1 d . .
H10 H -0.0530 0.9653 0.5952 0.039 Uiso 1 1 calc R U
C11 C -0.0732(3) 0.86976(12) 0.6101(2) 0.0327(7) Uani 1 1 d . .
C12 C -0.1443(3) 0.86417(13) 0.5127(2) 0.0390(7) Uani 1 1 d . .
H12 H -0.1560 0.9006 0.4747 0.047 Uiso 1 1 calc R U
C13 C -0.1989(3) 0.80602(14) 0.4696(2) 0.0456(8) Uani 1 1 d . .
C14 C -0.2755(5) 0.80226(18) 0.3635(3) 0.0751(12) Uani 1 1 d . .
H14A H -0.3015 0.7586 0.3456 0.113 Uiso 1 1 calc R U
H14B H -0.2107 0.8178 0.3299 0.113 Uiso 1 1 calc R U
H14C H -0.3633 0.8280 0.3472 0.113 Uiso 1 1 calc R U
C15 C -0.1802(3) 0.75246(14) 0.5267(3) 0.0514(9) Uani 1 1 d . .
H15 H -0.2157 0.7131 0.4996 0.062 Uiso 1 1 calc R U
C16 C -0.1095(4) 0.75658(14) 0.6236(3) 0.0511(9) Uani 1 1 d . .
H16 H -0.0968 0.7199 0.6613 0.061 Uiso 1 1 calc R U
C17 C -0.0571(3) 0.81484(14) 0.6656(2) 0.0442(8) Uani 1 1 d . .
H17 H -0.0109 0.8172 0.7313 0.053 Uiso 1 1 calc R U
C18 C 0.0468(3) 1.00739(14) 0.8817(2) 0.0351(7) Uani 1 1 d . .
H18 H 0.0632 0.9631 0.9047 0.042 Uiso 1 1 calc R U
C19 C 0.1701(3) 1.05012(12) 0.93942(19) 0.0335(7) Uani 1 1 d . .
H19 H 0.2052 1.0326 1.0044 0.040 Uiso 1 1 calc R U
C20 C 0.3017(3) 1.05457(12) 0.9033(2) 0.0314(6) Uani 1 1 d . .
C21 C 0.4385(3) 1.07467(12) 0.9656(2) 0.0375(7) Uani 1 1 d . .
H21 H 0.4470 1.0850 1.0286 0.045 Uiso 1 1 calc R U
C22 C 0.5603(3) 1.07926(13) 0.9346(2) 0.0414(8) Uani 1 1 d . .
H22 H 0.6503 1.0928 0.9764 0.050 Uiso 1 1 calc R U
C23 C 0.5483(3) 1.06388(14) 0.8420(2) 0.0448(8) Uani 1 1 d . .
H23 H 0.6299 1.0676 0.8205 0.054 Uiso 1 1 calc R U
C24 C 0.4147(3) 1.04274(13) 0.7804(2) 0.0394(7) Uani 1 1 d . .
H24 H 0.4077 1.0320 0.7177 0.047 Uiso 1 1 calc R U
C25 C 0.2903(3) 1.03722(12) 0.81081(19) 0.0297(6) Uani 1 1 d . .
C26 C 0.1467(3) 1.01380(12) 0.74081(19) 0.0292(6) Uani 1 1 d . .
H26 H 0.1184 1.0451 0.6886 0.035 Uiso 1 1 calc R U
C27 C -0.0817(3) 0.96142(13) 0.7265(2) 0.0357(7) Uani 1 1 d . .
H27 H -0.0849 0.9263 0.7701 0.043 Uiso 1 1 calc R U
C28 C -0.2308(3) 0.98729(14) 0.6854(2) 0.0440(8) Uani 1 1 d . .
C29 C 0.2493(3) 1.20517(14) 0.9568(2) 0.0446(8) Uani 1 1 d . .
H29 H 0.2807 1.1888 0.9077 0.054 Uiso 1 1 calc R U
C30 C 0.3106(4) 1.26115(15) 1.0019(3) 0.0521(9) Uani 1 1 d . .
H30 H 0.3828 1.2819 0.9825 0.062 Uiso 1 1 calc R U
C31 C 0.2671(4) 1.28702(14) 1.0753(2) 0.0522(9) Uani 1 1 d . .
C32 C 0.3410(5) 1.34633(16) 1.1289(3) 0.0817(13) Uani 1 1 d . .
H32A H 0.4309 1.3343 1.1771 0.122 Uiso 1 1 calc R U
H32B H 0.2760 1.3665 1.1586 0.122 Uiso 1 1 calc R U
H32C H 0.3628 1.3757 1.0849 0.122 Uiso 1 1 calc R U
C33 C 0.1554(4) 1.25623(16) 1.0996(2) 0.0551(9) Uani 1 1 d . .
H33 H 0.1210 1.2738 1.1467 0.066 Uiso 1 1 calc R U
C34 C 0.0937(4) 1.19987(15) 1.0553(2) 0.0480(8) Uani 1 1 d . .
H34 H 0.0196 1.1798 1.0736 0.058 Uiso 1 1 calc R U
C35 C 0.1413(3) 1.17299(13) 0.9840(2) 0.0384(7) Uani 1 1 d . .
C36 C 0.0810(3) 1.11027(14) 0.9430(2) 0.0362(7) Uani 1 1 d . .
N1 N 0.0233(2) 1.01009(10) 0.78024(16) 0.0321(5) Uani 1 1 d . .
N2 N -0.3462(3) 1.00845(15) 0.6518(2) 0.0690(9) Uani 1 1 d . .
N3 N -0.0575(3) 1.09958(12) 0.92195(18) 0.0471(7) Uani 1 1 d . .
O1 O 0.1853(2) 0.98072(10) 0.54529(15) 0.0482(6) Uani 1 1 d . .
O2 O 0.2147(2) 0.88120(10) 0.83815(15) 0.0482(6) Uani 1 1 d . .
O3 O -0.0837(2) 1.03315(10) 0.89741(15) 0.0485(6) Uani 1 1 d . .

loop_
_atom_site_aniso_label
_atom_site_aniso_U_11
_atom_site_aniso_U_22
_atom_site_aniso_U_33
_atom_site_aniso_U_23
_atom_site_aniso_U_13
_atom_site_aniso_U_12
C1 0.0340(16) 0.0309(15) 0.0290(16) 0.0001(13) 0.0066(13) -0.0017(12)
C2 0.0283(15) 0.0327(15) 0.0347(17) -0.0020(13) 0.0048(13) -0.0002(12)
C3 0.0367(17) 0.0495(18) 0.048(2) -0.0057(15) 0.0155(15) -0.0024(15)
C4 0.0361(19) 0.065(2) 0.074(3) -0.010(2) 0.0185(18) 0.0112(17)
C5 0.049(2) 0.063(2) 0.086(3) 0.007(2) 0.012(2) 0.0284(18)
C6 0.051(2) 0.055(2) 0.054(2) 0.0148(17) 0.0069(18) 0.0180(17)
C7 0.0312(16) 0.0344(16) 0.0383(18) 0.0006(13) 0.0019(13) 0.0040(12)
C8 0.0372(16) 0.0318(15) 0.0292(17) 0.0008(13) 0.0032(13) -0.0053(12)
C9 0.0276(15) 0.0313(15) 0.0291(16) 0.0017(12) 0.0063(12) 0.0004(12)
C10 0.0296(15) 0.0290(14) 0.0338(16) -0.0003(12) 0.0042(13) -0.0011(12)
C11 0.0281(15) 0.0297(15) 0.0388(18) -0.0012(13) 0.0084(13) 0.0017(12)
C12 0.0398(17) 0.0314(16) 0.0427(19) -0.0012(13) 0.0082(14) 0.0023(13)
C13 0.0387(18) 0.0413(18) 0.051(2) -0.0113(16) 0.0065(15) 0.0001(14)
C14 0.084(3) 0.067(2) 0.058(3) -0.023(2) -0.001(2) -0.010(2)
C15 0.0436(19) 0.0319(17) 0.074(3) -0.0157(17) 0.0113(18) -0.0046(14)
C16 0.051(2) 0.0296(16) 0.069(3) 0.0052(16) 0.0133(19) -0.0005(14)
C17 0.0432(18) 0.0404(18) 0.0433(19) 0.0021(15) 0.0055(15) 0.0000(14)
C18 0.0347(16) 0.0398(16) 0.0330(17) -0.0020(13) 0.0136(13) -0.0053(13)
C19 0.0340(16) 0.0347(15) 0.0291(16) -0.0003(12) 0.0062(13) -0.0027(12)
C20 0.0304(15) 0.0245(14) 0.0370(17) -0.0005(12) 0.0073(13) 0.0019(11)
C21 0.0356(17) 0.0318(15) 0.0398(18) -0.0056(13) 0.0041(14) 0.0004(13)
C22 0.0273(16) 0.0350(16) 0.055(2) -0.0058(14) 0.0038(15) -0.0016(13)
C23 0.0301(16) 0.0425(17) 0.063(2) -0.0089(16) 0.0160(16) -0.0058(14)
C24 0.0371(17) 0.0376(16) 0.0448(19) -0.0090(14) 0.0148(15) -0.0055(13)
C25 0.0271(15) 0.0245(13) 0.0365(17) -0.0009(12) 0.0087(13) -0.0009(11)
C26 0.0303(15) 0.0268(14) 0.0299(15) 0.0020(12) 0.0085(12) -0.0020(11)
C27 0.0324(16) 0.0351(15) 0.0398(18) -0.0089(13) 0.0115(13) -0.0045(13)
C28 0.0335(18) 0.0454(18) 0.055(2) -0.0157(15) 0.0159(16) -0.0073(15)
C29 0.0415(18) 0.0400(17) 0.055(2) -0.0001(15) 0.0189(16) 0.0041(14)
C30 0.0437(19) 0.0386(18) 0.072(2) 0.0084(17) 0.0160(18) 0.0031(15)
C31 0.053(2) 0.0334(17) 0.058(2) -0.0002(16) 0.0006(18) 0.0067(15)
C32 0.096(3) 0.042(2) 0.089(3) -0.012(2) 0.004(3) -0.005(2)
C33 0.065(2) 0.049(2) 0.049(2) -0.0114(17) 0.0160(18) 0.0119(18)
C34 0.049(2) 0.0476(19) 0.051(2) -0.0044(16) 0.0202(17) 0.0019(15)
C35 0.0347(16) 0.0386(16) 0.0413(18) -0.0015(14) 0.0112(14) 0.0055(13)
C36 0.0321(17) 0.0485(17) 0.0329(17) -0.0017(14) 0.0171(13) -0.0007(14)
N1 0.0258(12) 0.0346(12) 0.0351(14) -0.0058(10) 0.0084(10) -0.0059(10)
N2 0.0389(17) 0.079(2) 0.086(2) -0.0190(18) 0.0143(17) 0.0020(16)
N3 0.0391(16) 0.0576(17) 0.0495(17) -0.0128(13) 0.0210(13) -0.0033(13)
O1 0.0551(14) 0.0544(13) 0.0366(12) 0.0146(11) 0.0165(10) 0.0148(11)
O2 0.0592(14) 0.0488(12) 0.0361(13) 0.0099(10) 0.0142(11) 0.0009(11)
O3 0.0388(12) 0.0610(14) 0.0503(14) -0.0147(11) 0.0204(10) -0.0152(11)

loop_
_atom_type_symbol
_atom_type_description
_atom_type_scat_dispersion_real
_atom_type_scat_dispersion_imag
_atom_type_scat_source
C C 0.0033 0.0016 'International Tables Vol C Tables 4.2.6.8 and 6.1.1.4'
H H 0.0000 0.0000 'International Tables Vol C Tables 4.2.6.8 and 6.1.1.4'
N N 0.0061 0.0033 'International Tables Vol C Tables 4.2.6.8 and 6.1.1.4'
O O 0.0106 0.0060 'International Tables Vol C Tables 4.2.6.8 and 6.1.1.4'

loop_
_geom_angle_atom_site_label_1
_geom_angle_atom_site_label_2
_geom_angle_atom_site_label_3
_geom_angle
O1 C1 C2 126.4(3)
O1 C1 C9 124.6(2)
C2 C1 C9 109.0(2)
C3 C2 C7 121.7(3)
C3 C2 C1 128.6(3)
C7 C2 C1 109.7(2)
C4 C3 C2 117.6(3)
C4 C3 H3 121.2
C2 C3 H3 121.2
C5 C4 C3 120.8(3)
C5 C4 H4 119.6
C3 C4 H4 119.6
C4 C5 C6 122.1(3)
C4 C5 H5 118.9
C6 C5 H5 118.9
C5 C6 C7 117.2(3)
C5 C6 H6 121.4
C7 C6 H6 121.4
C6 C7 C2 120.6(3)
C6 C7 C8 129.5(3)
C2 C7 C8 109.9(2)
O2 C8 C7 126.6(3)
O2 C8 C9 125.5(3)
C7 C8 C9 107.9(2)
C1 C9 C8 103.5(2)
C1 C9 C10 110.4(2)
C8 C9 C10 116.8(2)
C1 C9 C26 113.9(2)
C8 C9 C26 113.4(2)
C10 C9 C26 99.3(2)
C11 C10 C27 115.9(2)
C11 C10 C9 118.6(2)
C27 C10 C9 103.1(2)
C11 C10 H10 106.1
C27 C10 H10 106.1
C9 C10 H10 106.1
C12 C11 C17 117.9(3)
C12 C11 C10 117.9(2)
C17 C11 C10 124.3(3)
C11 C12 C13 122.5(3)
C11 C12 H12 118.8
C13 C12 H12 118.8
C15 C13 C12 118.1(3)
C15 C13 C14 121.3(3)
C12 C13 C14 120.6(3)
C13 C14 H14A 109.5
C13 C14 H14B 109.5
H14A C14 H14B 109.5
C13 C14 H14C 109.5
H14A C14 H14C 109.5
H14B C14 H14C 109.5
C16 C15 C13 120.6(3)
C16 C15 H15 119.7
C13 C15 H15 119.7
C15 C16 C17 120.6(3)
C15 C16 H16 119.7
C17 C16 H16 119.7
C16 C17 C11 120.3(3)
C16 C17 H17 119.8
C11 C17 H17 119.8
N1 C18 O3 106.9(2)
N1 C18 C19 113.7(2)
O3 C18 C19 104.5(2)
N1 C18 H18 110.5
O3 C18 H18 110.5
C19 C18 H18 110.5
C18 C19 C20 115.2(2)
C18 C19 C36 99.3(2)
C20 C19 C36 119.6(2)
C18 C19 H19 107.3
C20 C19 H19 107.3
C36 C19 H19 107.3
C25 C20 C21 119.5(3)
C25 C20 C19 120.8(2)
C21 C20 C19 119.6(3)
C22 C21 C20 120.8(3)
C22 C21 H21 119.6
C20 C21 H21 119.6
C23 C22 C21 119.8(3)
C23 C22 H22 120.1
C21 C22 H22 120.1
C22 C23 C24 120.0(3)
C22 C23 H23 120.0
C24 C23 H23 120.0
C23 C24 C25 121.1(3)
C23 C24 H24 119.5
C25 C24 H24 119.5
C20 C25 C24 118.8(2)
C20 C25 C26 122.1(2)
C24 C25 C26 119.1(2)
N1 C26 C25 114.5(2)
N1 C26 C9 104.76(19)
C25 C26 C9 116.9(2)
N1 C26 H26 106.7
C25 C26 H26 106.7
C9 C26 H26 106.7
C28 C27 N1 112.2(2)
C28 C27 C10 111.9(2)
N1 C27 C10 106.5(2)
C28 C27 H27 108.7
N1 C27 H27 108.7
C10 C27 H27 108.7
N2 C28 C27 178.4(4)
C30 C29 C35 120.8(3)
C30 C29 H29 119.6
C35 C29 H29 119.6
C29 C30 C31 121.4(3)
C29 C30 H30 119.3
C31 C30 H30 119.3
C30 C31 C33 117.7(3)
C30 C31 C32 121.4(3)
C33 C31 C32 120.9(3)
C31 C32 H32A 109.5
C31 C32 H32B 109.5
H32A C32 H32B 109.5
C31 C32 H32C 109.5
H32A C32 H32C 109.5
H32B C32 H32C 109.5
C31 C33 C34 121.4(3)
C31 C33 H33 119.3
C34 C33 H33 119.3
C33 C34 C35 120.6(3)
C33 C34 H34 119.7
C35 C34 H34 119.7
C34 C35 C29 118.0(3)
C34 C35 C36 119.3(3)
C29 C35 C36 122.6(3)
N3 C36 C35 119.6(3)
N3 C36 C19 113.1(3)
C35 C36 C19 126.3(2)
C18 N1 C26 121.9(2)
C18 N1 C27 112.9(2)
C26 N1 C27 108.6(2)
C36 N3 O3 108.4(2)
N3 O3 C18 108.05(19)

loop_
_geom_bond_atom_site_label_1
_geom_bond_atom_site_label_2
_geom_bond_distance
C1 O1 1.211(3)
C1 C2 1.471(4)
C1 C9 1.516(4)
C2 C3 1.382(4)
C2 C7 1.387(4)
C3 C4 1.378(4)
C3 H3 0.9300
C4 C5 1.377(5)
C4 H4 0.9300
C5 C6 1.383(5)
C5 H5 0.9300
C6 C7 1.385(4)
C6 H6 0.9300
C7 C8 1.485(4)
C8 O2 1.214(3)
C8 C9 1.527(4)
C9 C10 1.556(4)
C9 C26 1.563(4)
C10 C11 1.518(4)
C10 C27 1.533(4)
C10 H10 0.9800
C11 C12 1.385(4)
C11 C17 1.388(4)
C12 C13 1.393(4)
C12 H12 0.9300
C13 C15 1.377(4)
C13 C14 1.505(5)
C14 H14A 0.9600
C14 H14B 0.9600
C14 H14C 0.9600
C15 C16 1.376(5)
C15 H15 0.9300
C16 C17 1.385(4)
C16 H16 0.9300
C17 H17 0.9300
C18 N1 1.440(3)
C18 O3 1.440(3)
C18 C19 1.509(4)
C18 H18 0.9800
C19 C20 1.511(4)
C19 C36 1.526(4)
C19 H19 0.9800
C20 C25 1.380(4)
C20 C21 1.404(4)
C21 C22 1.378(4)
C21 H21 0.9300
C22 C23 1.369(4)
C22 H22 0.9300
C23 C24 1.385(4)
C23 H23 0.9300
C24 C25 1.398(4)
C24 H24 0.9300
C25 C26 1.515(4)
C26 N1 1.468(3)
C26 H26 0.9800
C27 C28 1.464(4)
C27 N1 1.471(3)
C27 H27 0.9800
C28 N2 1.145(4)
C29 C30 1.380(4)
C29 C35 1.389(4)
C29 H29 0.9300
C30 C31 1.381(5)
C30 H30 0.9300
C31 C33 1.384(5)
C31 C32 1.518(5)
C32 H32A 0.9600
C32 H32B 0.9600
C32 H32C 0.9600
C33 C34 1.384(4)
C33 H33 0.9300
C34 C35 1.386(4)
C34 H34 0.9300
C35 C36 1.481(4)
C36 N3 1.279(3)
N3 O3 1.435(3)
